data_7134905
loop_
_publ_author_name
'Steffen, Leo'
'Szych, Lilian S.'
'Franzke, Yannick J.'
'Kopp, Richard O.'
'Ernst, Moritz J.'
'Weber, Manuela'
'M&#xfc;ller, Christian'

_publ_section_title
;
 Di-&#x3c0;-methane rearrangement in 1-phosphabarrelenes: formation and
 reactivity of an unprecedented 2-phosphasemibullvalene.
;
_journal_issue 77
_journal_name_full 'Chemical communications (Cambridge, England)'
_journal_page_first 14907
_journal_page_last 14910
_journal_paper_doi 10.1039/d5cc04015a
_journal_volume 61
_journal_year 2025
_chemical_formula_moiety 'C31 H37 P Si2'
_chemical_formula_sum 'C31 H37 P Si2'
_chemical_formula_weight 496.75
_chemical_properties_physical Air-sensitive,Moisture-sensitive
_space_group_crystal_system monoclinic
_space_group_IT_number 9
_space_group_name_Hall 'C -2yc'
_space_group_name_H-M_alt 'C 1 c 1'
_atom_sites_solution_hydrogens geom
_atom_sites_solution_primary dual
_audit_creation_date 2025-04-07
_audit_creation_method
;
Olex2 1.5
(compiled 2025.03.04 svn.red2d20d0 for OlexSys, GUI svn.r7188)
;
_audit_update_record
;
2025-07-09 deposited with the CCDC.	2025-08-19 downloaded from the CCDC.
;
_cell_angle_alpha 90
_cell_angle_beta 105.222(2)
_cell_angle_gamma 90
_cell_formula_units_Z 4
_cell_length_a 18.6524(8)
_cell_length_b 14.8278(6)
_cell_length_c 10.6662(5)
_cell_measurement_reflns_used 9889
_cell_measurement_temperature 100.00
_cell_measurement_theta_max 26.34
_cell_measurement_theta_min 2.43
_cell_volume 2846.5(2)
_computing_molecular_graphics 'Olex2 1.5 (Dolomanov et al., 2009)'
_computing_publication_material 'Olex2 1.5 (Dolomanov et al., 2009)'
_computing_structure_refinement 'XL  (Sheldrick, 2008)'
_computing_structure_solution 'SHELXT 2018/2 (Sheldrick, 2018)'
_diffrn_ambient_temperature 100.00
_diffrn_measured_fraction_theta_full 1.000
_diffrn_measured_fraction_theta_max 0.997
_diffrn_measurement_device_type 'Bruker APEX-II CCD'
_diffrn_measurement_method '\f and \w scans'
_diffrn_radiation_type MoK\a
_diffrn_radiation_wavelength 0.71073
_diffrn_reflns_av_R_equivalents 0.0325
_diffrn_reflns_av_unetI/netI 0.0414
_diffrn_reflns_Laue_measured_fraction_full 1.000
_diffrn_reflns_Laue_measured_fraction_max 0.997
_diffrn_reflns_limit_h_max 23
_diffrn_reflns_limit_h_min -23
_diffrn_reflns_limit_k_max 18
_diffrn_reflns_limit_k_min -18
_diffrn_reflns_limit_l_max 13
_diffrn_reflns_limit_l_min -13
_diffrn_reflns_number 14177
_diffrn_reflns_point_group_measured_fraction_full 0.970
_diffrn_reflns_point_group_measured_fraction_max 0.955
_diffrn_reflns_theta_full 25.242
_diffrn_reflns_theta_max 26.389
_diffrn_reflns_theta_min 2.263
_diffrn_standards_number 0
_exptl_absorpt_coefficient_mu 0.198
_exptl_absorpt_correction_T_max 0.7454
_exptl_absorpt_correction_T_min 0.5567
_exptl_absorpt_correction_type multi-scan
_exptl_absorpt_process_details
;
SADABS-2016/2 (Bruker,2016/2) was used for absorption correction.
wR2(int) was 0.0934 before and 0.0621 after correction.
The Ratio of minimum to maximum transmission is 0.7468.
The \l/2 correction factor is Not present.
;
_exptl_crystal_colour colourless
_exptl_crystal_colour_primary colourless
_exptl_crystal_density_diffrn 1.159
_exptl_crystal_description block
_exptl_crystal_F_000 1064
_exptl_crystal_size_max 0.23
_exptl_crystal_size_mid 0.205
_exptl_crystal_size_min 0.138
_refine_diff_density_max 0.233
_refine_diff_density_min -0.293
_refine_diff_density_rms 0.061
_refine_ls_abs_structure_details
;
 Flack x determined using 2348 quotients [(I+)-(I-)]/[(I+)+(I-)]
 (Parsons, Flack and Wagner, Acta Cryst. B69 (2013) 249-259).
;
_refine_ls_abs_structure_Flack 0.09(4)
_refine_ls_extinction_method none
_refine_ls_goodness_of_fit_ref 1.196
_refine_ls_hydrogen_treatment constr
_refine_ls_matrix_type full
_refine_ls_number_parameters 315
_refine_ls_number_reflns 5562
_refine_ls_number_restraints 2
_refine_ls_restrained_S_all 1.195
_refine_ls_R_factor_all 0.0493
_refine_ls_R_factor_gt 0.0427
_refine_ls_shift/su_max 0.000
_refine_ls_shift/su_mean 0.000
_refine_ls_structure_factor_coef Fsqd
_refine_ls_weighting_details 'w=1/[\s^2^(Fo^2^)+(0.0208P)^2^+4.4416P] where P=(Fo^2^+2Fc^2^)/3'
_refine_ls_weighting_scheme calc
_refine_ls_wR_factor_gt 0.0940
_refine_ls_wR_factor_ref 0.1009
_reflns_Friedel_coverage 0.913
_reflns_Friedel_fraction_full 0.941
_reflns_Friedel_fraction_max 0.912
_reflns_number_gt 5210
_reflns_number_total 5562
_reflns_threshold_expression 'I > 2\s(I)'
_cod_data_source_file d5cc04015a2.cif
_cod_data_source_block leo090_mje
_cod_depositor_comments 'Adding full bibliography for 7134904--7134908.cif.'
_cod_original_sg_symbol_H-M Cc
_cod_database_code 7134905
_shelx_shelxl_version_number 2018/3
_shelx_space_group_comment
;
The symmetry employed for this shelxl refinement is uniquely defined
by the following loop, which should always be used as a source of
symmetry information in preference to the above space-group names.
They are only intended as comments.
;
_shelx_estimated_absorpt_t_max 0.973
_shelx_estimated_absorpt_t_min 0.956
_olex2_refinement_description
;
1. Fixed Uiso
 At 1.2 times of:
  All C(H) groups
 At 1.5 times of:
  All C(H,H,H) groups
2.a Ternary CH refined with riding coordinates:
 C3(H3)
2.b Aromatic/amide H refined with riding coordinates:
 C8(H8), C9(H9), C10(H10), C11(H11), C32(H32), C33(H33), C35(H35), C36(H36),
 C42(H42), C43(H43), C45(H45), C46(H46)
2.c Idealised Me refined as rotating group:
 C21(H21A,H21B,H21C), C22(H22A,H22B,H22C), C23(H23A,H23B,H23C), C37(H37A,H37B,
 H37C), C47(H47A,H47B,H47C), C51(H51A,H51B,H51C), C52(H52A,H52B,H52C), C53(H53A,
 H53B,H53C)
;
_olex2_submission_special_instructions 'No special instructions were received'

loop_
_space_group_symop_operation_xyz
'x, y, z'
'x, -y, z+1/2'
'x+1/2, y+1/2, z'
'x+1/2, -y+1/2, z+1/2'

loop_
_atom_site_label
_atom_site_type_symbol
_atom_site_fract_x
_atom_site_fract_y
_atom_site_fract_z
_atom_site_U_iso_or_equiv
_atom_site_adp_type
_atom_site_occupancy
_atom_site_site_symmetry_order
_atom_site_calc_flag
_atom_site_refinement_flags_posn
_atom_site_refinement_flags_adp
_atom_site_refinement_flags_occupancy
_atom_site_disorder_assembly
_atom_site_disorder_group
P1 P 0.42479(6) 0.78830(7) 0.43380(9) 0.0215(2) Uani 1 1 d . . . . .
Si1 Si 0.53571(6) 0.85756(7) 0.28760(10) 0.0235(2) Uani 1 1 d . . . . .
Si2 Si 0.26938(6) 0.69130(8) 0.34886(10) 0.0252(3) Uani 1 1 d . . . . .
C1 C 0.5044(2) 0.7573(3) 0.3668(4) 0.0221(8) Uani 1 1 d . . . . .
C2 C 0.5329(2) 0.6748(3) 0.4027(4) 0.0209(8) Uani 1 1 d . . . . .
C3 C 0.4992(2) 0.6200(3) 0.4961(4) 0.0211(8) Uani 1 1 d . . . . .
H3 H 0.525133 0.560646 0.516453 0.025 Uiso 1 1 calc R U . . .
C4 C 0.4165(2) 0.6058(3) 0.4310(4) 0.0198(8) Uani 1 1 d . . . . .
C5 C 0.3736(2) 0.6796(3) 0.3994(4) 0.0234(8) Uani 1 1 d . . . . .
C6 C 0.4731(2) 0.7593(3) 0.6025(4) 0.0236(8) Uani 1 1 d . . . . .
C7 C 0.5062(2) 0.6741(3) 0.6199(4) 0.0227(8) Uani 1 1 d . . . . .
C8 C 0.5406(2) 0.6424(3) 0.7437(4) 0.0255(9) Uani 1 1 d . . . . .
H8 H 0.562424 0.584103 0.755560 0.031 Uiso 1 1 calc R U . . .
C9 C 0.5424(2) 0.6976(3) 0.8500(4) 0.0309(10) Uani 1 1 d . . . . .
H9 H 0.565113 0.676227 0.935110 0.037 Uiso 1 1 calc R U . . .
C10 C 0.5117(2) 0.7831(3) 0.8340(4) 0.0317(10) Uani 1 1 d . . . . .
H10 H 0.514641 0.820392 0.907595 0.038 Uiso 1 1 calc R U . . .
C11 C 0.4762(2) 0.8147(3) 0.7094(4) 0.0280(9) Uani 1 1 d . . . . .
H11 H 0.454588 0.873180 0.697832 0.034 Uiso 1 1 calc R U . . .
C21 C 0.4568(3) 0.8936(3) 0.1486(5) 0.0371(11) Uani 1 1 d . . . . .
H21A H 0.448440 0.847931 0.079868 0.056 Uiso 1 1 calc R U . . .
H21B H 0.468977 0.951362 0.114513 0.056 Uiso 1 1 calc R U . . .
H21C H 0.411788 0.900376 0.178672 0.056 Uiso 1 1 calc R U . . .
C22 C 0.5536(3) 0.9479(3) 0.4143(5) 0.0388(11) Uani 1 1 d . . . . .
H22A H 0.508558 0.958204 0.443185 0.058 Uiso 1 1 calc R U . . .
H22B H 0.567537 1.003830 0.377615 0.058 Uiso 1 1 calc R U . . .
H22C H 0.594126 0.929178 0.488456 0.058 Uiso 1 1 calc R U . . .
C23 C 0.6214(3) 0.8439(3) 0.2310(5) 0.0348(10) Uani 1 1 d . . . . .
H23A H 0.661580 0.820600 0.302315 0.052 Uiso 1 1 calc R U . . .
H23B H 0.635957 0.902483 0.202889 0.052 Uiso 1 1 calc R U . . .
H23C H 0.611773 0.801502 0.158025 0.052 Uiso 1 1 calc R U . . .
C31 C 0.5941(2) 0.6304(3) 0.3613(4) 0.0193(8) Uani 1 1 d . . . . .
C32 C 0.5959(2) 0.6263(3) 0.2312(4) 0.0215(8) Uani 1 1 d . . . . .
H32 H 0.556321 0.651791 0.165982 0.026 Uiso 1 1 calc R U . . .
C33 C 0.6549(2) 0.5856(3) 0.1957(4) 0.0215(8) Uani 1 1 d . . . . .
H33 H 0.654632 0.583289 0.106565 0.026 Uiso 1 1 calc R U . . .
C34 C 0.7146(2) 0.5481(3) 0.2887(4) 0.0208(8) Uani 1 1 d . . . . .
C35 C 0.7110(2) 0.5499(3) 0.4175(4) 0.0207(8) Uani 1 1 d . . . . .
H35 H 0.750161 0.523184 0.482299 0.025 Uiso 1 1 calc R U . . .
C36 C 0.6523(2) 0.5894(3) 0.4540(4) 0.0232(8) Uani 1 1 d . . . . .
H36 H 0.651454 0.588706 0.542686 0.028 Uiso 1 1 calc R U . . .
C37 C 0.7808(2) 0.5073(3) 0.2540(4) 0.0263(9) Uani 1 1 d . . . . .
H37A H 0.767832 0.447170 0.216716 0.039 Uiso 1 1 calc R U . . .
H37B H 0.822185 0.502318 0.332351 0.039 Uiso 1 1 calc R U . . .
H37C H 0.795579 0.545773 0.190340 0.039 Uiso 1 1 calc R U . . .
C41 C 0.3913(2) 0.5108(3) 0.4121(4) 0.0218(8) Uani 1 1 d . . . . .
C42 C 0.3493(2) 0.4797(3) 0.2917(4) 0.0249(8) Uani 1 1 d . . . . .
H42 H 0.336145 0.520060 0.220087 0.030 Uiso 1 1 calc R U . . .
C43 C 0.3266(2) 0.3903(3) 0.2755(4) 0.0272(9) Uani 1 1 d . . . . .
H43 H 0.298902 0.369937 0.192480 0.033 Uiso 1 1 calc R U . . .
C44 C 0.3439(2) 0.3301(3) 0.3790(4) 0.0260(9) Uani 1 1 d . . . . .
C45 C 0.3860(2) 0.3613(3) 0.4988(4) 0.0248(8) Uani 1 1 d . . . . .
H45 H 0.397874 0.321314 0.570878 0.030 Uiso 1 1 calc R U . . .
C46 C 0.4108(2) 0.4496(3) 0.5147(4) 0.0238(8) Uani 1 1 d . . . . .
H46 H 0.441500 0.468657 0.596223 0.029 Uiso 1 1 calc R U . . .
C47 C 0.3175(3) 0.2339(3) 0.3617(5) 0.0330(10) Uani 1 1 d . . . . .
H47A H 0.282856 0.226613 0.275654 0.049 Uiso 1 1 calc R U . . .
H47B H 0.292245 0.218682 0.428756 0.049 Uiso 1 1 calc R U . . .
H47C H 0.360166 0.193757 0.369522 0.049 Uiso 1 1 calc R U . . .
C51 C 0.2472(2) 0.7873(3) 0.4468(5) 0.0325(10) Uani 1 1 d . . . . .
H51A H 0.265436 0.773336 0.539502 0.049 Uiso 1 1 calc R U . . .
H51B H 0.193341 0.796450 0.424670 0.049 Uiso 1 1 calc R U . . .
H51C H 0.271384 0.842315 0.427274 0.049 Uiso 1 1 calc R U . . .
C52 C 0.2183(3) 0.5906(3) 0.3854(6) 0.0400(12) Uani 1 1 d . . . . .
H52A H 0.214228 0.545440 0.316807 0.060 Uiso 1 1 calc R U . . .
H52B H 0.168419 0.608647 0.389665 0.060 Uiso 1 1 calc R U . . .
H52C H 0.245334 0.564749 0.469060 0.060 Uiso 1 1 calc R U . . .
C53 C 0.2367(3) 0.7196(4) 0.1721(5) 0.0411(12) Uani 1 1 d . . . . .
H53A H 0.263872 0.772319 0.153531 0.062 Uiso 1 1 calc R U . . .
H53B H 0.183379 0.733129 0.149675 0.062 Uiso 1 1 calc R U . . .
H53C H 0.245602 0.668197 0.120454 0.062 Uiso 1 1 calc R U . . .

loop_
_atom_site_aniso_label
_atom_site_aniso_U_11
_atom_site_aniso_U_22
_atom_site_aniso_U_33
_atom_site_aniso_U_23
_atom_site_aniso_U_13
_atom_site_aniso_U_12
P1 0.0189(5) 0.0179(5) 0.0281(5) 0.0005(4) 0.0066(4) -0.0003(4)
Si1 0.0235(5) 0.0176(5) 0.0312(5) 0.0014(4) 0.0108(4) -0.0013(4)
Si2 0.0167(5) 0.0257(6) 0.0318(6) -0.0005(5) 0.0039(4) -0.0002(5)
C1 0.0204(19) 0.020(2) 0.026(2) -0.0020(15) 0.0064(16) -0.0034(16)
C2 0.0179(18) 0.023(2) 0.0215(19) -0.0020(15) 0.0042(15) -0.0031(15)
C3 0.0175(18) 0.0181(19) 0.0281(19) 0.0021(15) 0.0064(15) -0.0002(15)
C4 0.0191(19) 0.0215(19) 0.0199(17) -0.0008(15) 0.0069(15) -0.0024(16)
C5 0.021(2) 0.020(2) 0.029(2) -0.0002(16) 0.0071(16) -0.0009(16)
C6 0.0175(19) 0.024(2) 0.030(2) 0.0004(16) 0.0076(16) -0.0033(16)
C7 0.0195(19) 0.024(2) 0.0251(19) -0.0010(16) 0.0069(16) -0.0038(16)
C8 0.0184(19) 0.031(2) 0.027(2) 0.0032(17) 0.0047(16) 0.0015(16)
C9 0.024(2) 0.042(3) 0.027(2) -0.0001(18) 0.0072(17) -0.0009(19)
C10 0.030(2) 0.037(3) 0.030(2) -0.0082(19) 0.0109(19) -0.005(2)
C11 0.022(2) 0.029(2) 0.035(2) -0.0045(18) 0.0105(18) -0.0032(17)
C21 0.037(3) 0.034(3) 0.043(3) 0.012(2) 0.016(2) 0.003(2)
C22 0.047(3) 0.025(2) 0.051(3) -0.005(2) 0.024(2) -0.010(2)
C23 0.032(2) 0.026(2) 0.051(3) -0.002(2) 0.018(2) -0.0024(19)
C31 0.0196(18) 0.0150(18) 0.0232(19) -0.0026(15) 0.0054(15) -0.0018(15)
C32 0.0223(19) 0.0181(18) 0.0220(18) 0.0017(15) 0.0020(15) 0.0001(15)
C33 0.0217(19) 0.020(2) 0.0222(18) -0.0035(15) 0.0046(15) -0.0021(16)
C34 0.0203(19) 0.0167(19) 0.0245(19) -0.0020(15) 0.0043(15) -0.0012(15)
C35 0.0209(18) 0.0198(19) 0.0208(18) 0.0002(14) 0.0044(15) 0.0015(16)
C36 0.023(2) 0.021(2) 0.025(2) 0.0019(16) 0.0061(16) -0.0002(16)
C37 0.026(2) 0.029(2) 0.0244(19) -0.0008(17) 0.0072(16) 0.0023(18)
C41 0.0207(19) 0.021(2) 0.0253(19) -0.0012(15) 0.0081(15) -0.0034(16)
C42 0.028(2) 0.023(2) 0.0228(19) 0.0014(16) 0.0044(16) 0.0005(17)
C43 0.026(2) 0.027(2) 0.026(2) -0.0040(17) 0.0029(17) -0.0008(17)
C44 0.022(2) 0.021(2) 0.038(2) -0.0007(17) 0.0116(18) -0.0039(16)
C45 0.0226(19) 0.021(2) 0.031(2) 0.0028(16) 0.0071(16) -0.0003(16)
C46 0.023(2) 0.021(2) 0.027(2) 0.0005(16) 0.0073(16) 0.0017(16)
C47 0.030(2) 0.022(2) 0.045(3) -0.0051(19) 0.0070(19) -0.0038(19)
C51 0.025(2) 0.032(2) 0.043(3) -0.0021(19) 0.012(2) -0.0006(18)
C52 0.028(2) 0.029(2) 0.066(3) -0.006(2) 0.018(2) -0.0062(19)
C53 0.033(3) 0.046(3) 0.037(3) 0.000(2) -0.006(2) 0.009(2)

loop_
_atom_type_symbol
_atom_type_description
_atom_type_scat_dispersion_real
_atom_type_scat_dispersion_imag
_atom_type_scat_source
C C 0.0033 0.0016 'International Tables Vol C Tables 4.2.6.8 and 6.1.1.4'
H H 0.0000 0.0000 'International Tables Vol C Tables 4.2.6.8 and 6.1.1.4'
P P 0.1023 0.0942 'International Tables Vol C Tables 4.2.6.8 and 6.1.1.4'
Si Si 0.0817 0.0704 'International Tables Vol C Tables 4.2.6.8 and 6.1.1.4'

loop_
_exptl_crystal_face_index_h
_exptl_crystal_face_index_k
_exptl_crystal_face_index_l
_exptl_crystal_face_perp_dist
-3.00 -3.00 1.00 0.0980
-2.00 2.00 1.00 0.0410
-2.00 -2.00 1.00 0.0880
-2.00 -1.00 -3.00 0.0810
-2.00 1.00 -1.00 0.0640
0.00 2.00 1.00 0.0290
2.00 -2.00 -1.00 0.1090
2.00 -3.00 -3.00 0.1130
2.00 -3.00 2.00 0.0600
2.00 1.00 0.00 0.0630
3.00 2.00 -1.00 0.0990
3.00 1.00 -2.00 0.1040
3.00 2.00 3.00 0.0170

loop_
_geom_angle_atom_site_label_1
_geom_angle_atom_site_label_2
_geom_angle_atom_site_label_3
_geom_angle
_geom_angle_site_symmetry_1
_geom_angle_site_symmetry_3
_geom_angle_publ_flag
C5 P1 C1 97.45(17) . . ?
C6 P1 C1 94.72(18) . . ?
C6 P1 C5 94.85(18) . . ?
C21 Si1 C1 108.05(19) . . ?
C22 Si1 C1 105.06(19) . . ?
C22 Si1 C21 108.8(2) . . ?
C23 Si1 C1 117.1(2) . . ?
C23 Si1 C21 109.7(2) . . ?
C23 Si1 C22 107.8(2) . . ?
C51 Si2 C5 105.8(2) . . ?
C52 Si2 C5 114.3(2) . . ?
C52 Si2 C51 107.0(2) . . ?
C52 Si2 C53 109.9(3) . . ?
C53 Si2 C5 110.4(2) . . ?
C53 Si2 C51 109.3(2) . . ?
P1 C1 Si1 110.5(2) . . ?
C2 C1 P1 114.1(3) . . ?
C2 C1 Si1 134.4(3) . . ?
C1 C2 C3 117.7(3) . . ?
C1 C2 C31 126.6(4) . . ?
C31 C2 C3 115.7(3) . . ?
C2 C3 H3 110.4 . . ?
C4 C3 C2 108.2(3) . . ?
C4 C3 H3 110.4 . . ?
C7 C3 C2 109.0(3) . . ?
C7 C3 H3 110.4 . . ?
C7 C3 C4 108.2(3) . . ?
C5 C4 C3 117.7(3) . . ?
C5 C4 C41 126.3(4) . . ?
C41 C4 C3 116.0(3) . . ?
P1 C5 Si2 114.5(2) . . ?
C4 C5 P1 114.5(3) . . ?
C4 C5 Si2 130.4(3) . . ?
C7 C6 P1 115.3(3) . . ?
C11 C6 P1 124.5(3) . . ?
C11 C6 C7 120.2(4) . . ?
C6 C7 C3 115.3(3) . . ?
C8 C7 C3 124.1(4) . . ?
C8 C7 C6 120.6(4) . . ?
C7 C8 H8 120.6 . . ?
C7 C8 C9 118.8(4) . . ?
C9 C8 H8 120.6 . . ?
C8 C9 H9 119.4 . . ?
C10 C9 C8 121.2(4) . . ?
C10 C9 H9 119.4 . . ?
C9 C10 H10 120.0 . . ?
C9 C10 C11 120.1(4) . . ?
C11 C10 H10 120.0 . . ?
C6 C11 C10 119.1(4) . . ?
C6 C11 H11 120.5 . . ?
C10 C11 H11 120.5 . . ?
Si1 C21 H21A 109.5 . . ?
Si1 C21 H21B 109.5 . . ?
Si1 C21 H21C 109.5 . . ?
H21A C21 H21B 109.5 . . ?
H21A C21 H21C 109.5 . . ?
H21B C21 H21C 109.5 . . ?
Si1 C22 H22A 109.5 . . ?
Si1 C22 H22B 109.5 . . ?
Si1 C22 H22C 109.5 . . ?
H22A C22 H22B 109.5 . . ?
H22A C22 H22C 109.5 . . ?
H22B C22 H22C 109.5 . . ?
Si1 C23 H23A 109.5 . . ?
Si1 C23 H23B 109.5 . . ?
Si1 C23 H23C 109.5 . . ?
H23A C23 H23B 109.5 . . ?
H23A C23 H23C 109.5 . . ?
H23B C23 H23C 109.5 . . ?
C32 C31 C2 122.5(3) . . ?
C32 C31 C36 117.7(4) . . ?
C36 C31 C2 119.8(3) . . ?
C31 C32 H32 119.5 . . ?
C33 C32 C31 121.1(4) . . ?
C33 C32 H32 119.5 . . ?
C32 C33 H33 119.4 . . ?
C32 C33 C34 121.2(4) . . ?
C34 C33 H33 119.4 . . ?
C33 C34 C37 122.5(3) . . ?
C35 C34 C33 117.3(4) . . ?
C35 C34 C37 120.2(3) . . ?
C34 C35 H35 119.0 . . ?
C36 C35 C34 122.1(4) . . ?
C36 C35 H35 119.0 . . ?
C31 C36 H36 119.7 . . ?
C35 C36 C31 120.5(4) . . ?
C35 C36 H36 119.7 . . ?
C34 C37 H37A 109.5 . . ?
C34 C37 H37B 109.5 . . ?
C34 C37 H37C 109.5 . . ?
H37A C37 H37B 109.5 . . ?
H37A C37 H37C 109.5 . . ?
H37B C37 H37C 109.5 . . ?
C42 C41 C4 121.4(4) . . ?
C46 C41 C4 120.3(4) . . ?
C46 C41 C42 118.3(4) . . ?
C41 C42 H42 119.7 . . ?
C43 C42 C41 120.6(4) . . ?
C43 C42 H42 119.7 . . ?
C42 C43 H43 119.5 . . ?
C42 C43 C44 121.0(4) . . ?
C44 C43 H43 119.5 . . ?
C43 C44 C45 118.2(4) . . ?
C43 C44 C47 120.8(4) . . ?
C45 C44 C47 121.0(4) . . ?
C44 C45 H45 119.4 . . ?
C46 C45 C44 121.1(4) . . ?
C46 C45 H45 119.4 . . ?
C41 C46 H46 119.7 . . ?
C45 C46 C41 120.6(4) . . ?
C45 C46 H46 119.7 . . ?
C44 C47 H47A 109.5 . . ?
C44 C47 H47B 109.5 . . ?
C44 C47 H47C 109.5 . . ?
H47A C47 H47B 109.5 . . ?
H47A C47 H47C 109.5 . . ?
H47B C47 H47C 109.5 . . ?
Si2 C51 H51A 109.5 . . ?
Si2 C51 H51B 109.5 . . ?
Si2 C51 H51C 109.5 . . ?
H51A C51 H51B 109.5 . . ?
H51A C51 H51C 109.5 . . ?
H51B C51 H51C 109.5 . . ?
Si2 C52 H52A 109.5 . . ?
Si2 C52 H52B 109.5 . . ?
Si2 C52 H52C 109.5 . . ?
H52A C52 H52B 109.5 . . ?
H52A C52 H52C 109.5 . . ?
H52B C52 H52C 109.5 . . ?
Si2 C53 H53A 109.5 . . ?
Si2 C53 H53B 109.5 . . ?
Si2 C53 H53C 109.5 . . ?
H53A C53 H53B 109.5 . . ?
H53A C53 H53C 109.5 . . ?
H53B C53 H53C 109.5 . . ?

loop_
_geom_bond_atom_site_label_1
_geom_bond_atom_site_label_2
_geom_bond_distance
_geom_bond_site_symmetry_2
_geom_bond_publ_flag
P1 C1 1.866(4) . ?
P1 C5 1.860(4) . ?
P1 C6 1.839(4) . ?
Si1 C1 1.878(4) . ?
Si1 C21 1.871(5) . ?
Si1 C22 1.870(5) . ?
Si1 C23 1.862(5) . ?
Si2 C5 1.884(4) . ?
Si2 C51 1.874(5) . ?
Si2 C52 1.868(5) . ?
Si2 C53 1.871(5) . ?
C1 C2 1.348(6) . ?
C2 C3 1.541(5) . ?
C2 C31 1.483(5) . ?
C3 H3 1.0000 . ?
C3 C4 1.531(5) . ?
C3 C7 1.521(5) . ?
C4 C5 1.346(6) . ?
C4 C41 1.481(5) . ?
C6 C7 1.397(6) . ?
C6 C11 1.395(6) . ?
C7 C8 1.390(6) . ?
C8 H8 0.9500 . ?
C8 C9 1.392(6) . ?
C9 H9 0.9500 . ?
C9 C10 1.382(7) . ?
C10 H10 0.9500 . ?
C10 C11 1.401(6) . ?
C11 H11 0.9500 . ?
C21 H21A 0.9800 . ?
C21 H21B 0.9800 . ?
C21 H21C 0.9800 . ?
C22 H22A 0.9800 . ?
C22 H22B 0.9800 . ?
C22 H22C 0.9800 . ?
C23 H23A 0.9800 . ?
C23 H23B 0.9800 . ?
C23 H23C 0.9800 . ?
C31 C32 1.398(5) . ?
C31 C36 1.401(6) . ?
C32 H32 0.9500 . ?
C32 C33 1.392(5) . ?
C33 H33 0.9500 . ?
C33 C34 1.396(5) . ?
C34 C35 1.393(5) . ?
C34 C37 1.507(5) . ?
C35 H35 0.9500 . ?
C35 C36 1.386(6) . ?
C36 H36 0.9500 . ?
C37 H37A 0.9800 . ?
C37 H37B 0.9800 . ?
C37 H37C 0.9800 . ?
C41 C42 1.396(6) . ?
C41 C46 1.394(6) . ?
C42 H42 0.9500 . ?
C42 C43 1.389(6) . ?
C43 H43 0.9500 . ?
C43 C44 1.390(6) . ?
C44 C45 1.391(6) . ?
C44 C47 1.504(6) . ?
C45 H45 0.9500 . ?
C45 C46 1.385(6) . ?
C46 H46 0.9500 . ?
C47 H47A 0.9800 . ?
C47 H47B 0.9800 . ?
C47 H47C 0.9800 . ?
C51 H51A 0.9800 . ?
C51 H51B 0.9800 . ?
C51 H51C 0.9800 . ?
C52 H52A 0.9800 . ?
C52 H52B 0.9800 . ?
C52 H52C 0.9800 . ?
C53 H53A 0.9800 . ?
C53 H53B 0.9800 . ?
C53 H53C 0.9800 . ?

loop_
_geom_torsion_atom_site_label_1
_geom_torsion_atom_site_label_2
_geom_torsion_atom_site_label_3
_geom_torsion_atom_site_label_4
_geom_torsion
_geom_torsion_site_symmetry_1
_geom_torsion_site_symmetry_2
_geom_torsion_site_symmetry_3
_geom_torsion_site_symmetry_4
_geom_torsion_publ_flag
P1 C1 C2 C3 -2.4(5) . . . . ?
P1 C1 C2 C31 177.6(3) . . . . ?
P1 C6 C7 C3 1.9(4) . . . . ?
P1 C6 C7 C8 -176.2(3) . . . . ?
P1 C6 C11 C10 176.9(3) . . . . ?
Si1 C1 C2 C3 165.0(3) . . . . ?
Si1 C1 C2 C31 -15.0(7) . . . . ?
C1 P1 C5 Si2 -143.4(2) . . . . ?
C1 P1 C5 C4 44.9(3) . . . . ?
C1 P1 C6 C7 -50.3(3) . . . . ?
C1 P1 C6 C11 131.6(3) . . . . ?
C1 C2 C3 C4 59.7(4) . . . . ?
C1 C2 C3 C7 -57.8(4) . . . . ?
C1 C2 C31 C32 -48.2(6) . . . . ?
C1 C2 C31 C36 132.7(4) . . . . ?
C2 C3 C4 C5 -60.1(4) . . . . ?
C2 C3 C4 C41 121.5(4) . . . . ?
C2 C3 C7 C6 57.3(4) . . . . ?
C2 C3 C7 C8 -124.7(4) . . . . ?
C2 C31 C32 C33 178.8(4) . . . . ?
C2 C31 C36 C35 -178.1(4) . . . . ?
C3 C2 C31 C32 131.7(4) . . . . ?
C3 C2 C31 C36 -47.4(5) . . . . ?
C3 C4 C5 P1 3.0(5) . . . . ?
C3 C4 C5 Si2 -167.0(3) . . . . ?
C3 C4 C41 C42 -129.6(4) . . . . ?
C3 C4 C41 C46 48.7(5) . . . . ?
C3 C7 C8 C9 -178.9(4) . . . . ?
C4 C3 C7 C6 -60.2(4) . . . . ?
C4 C3 C7 C8 117.9(4) . . . . ?
C4 C41 C42 C43 179.5(4) . . . . ?
C4 C41 C46 C45 178.4(4) . . . . ?
C5 P1 C1 Si1 144.5(2) . . . . ?
C5 P1 C1 C2 -45.1(3) . . . . ?
C5 P1 C6 C7 47.6(3) . . . . ?
C5 P1 C6 C11 -130.5(3) . . . . ?
C5 C4 C41 C42 52.1(6) . . . . ?
C5 C4 C41 C46 -129.6(4) . . . . ?
C6 P1 C1 Si1 -120.0(2) . . . . ?
C6 P1 C1 C2 50.5(3) . . . . ?
C6 P1 C5 Si2 121.2(2) . . . . ?
C6 P1 C5 C4 -50.5(3) . . . . ?
C6 C7 C8 C9 -1.0(6) . . . . ?
C7 C3 C4 C5 57.9(5) . . . . ?
C7 C3 C4 C41 -120.5(4) . . . . ?
C7 C6 C11 C10 -1.2(6) . . . . ?
C7 C8 C9 C10 -0.9(6) . . . . ?
C8 C9 C10 C11 1.7(6) . . . . ?
C9 C10 C11 C6 -0.6(6) . . . . ?
C11 C6 C7 C3 -179.9(3) . . . . ?
C11 C6 C7 C8 2.0(6) . . . . ?
C21 Si1 C1 P1 -62.3(3) . . . . ?
C21 Si1 C1 C2 130.0(4) . . . . ?
C22 Si1 C1 P1 53.7(3) . . . . ?
C22 Si1 C1 C2 -114.0(4) . . . . ?
C23 Si1 C1 P1 173.3(2) . . . . ?
C23 Si1 C1 C2 5.6(5) . . . . ?
C31 C2 C3 C4 -120.3(3) . . . . ?
C31 C2 C3 C7 122.3(4) . . . . ?
C31 C32 C33 C34 -0.6(6) . . . . ?
C32 C31 C36 C35 2.8(6) . . . . ?
C32 C33 C34 C35 2.6(6) . . . . ?
C32 C33 C34 C37 -177.2(4) . . . . ?
C33 C34 C35 C36 -1.9(6) . . . . ?
C34 C35 C36 C31 -0.8(6) . . . . ?
C36 C31 C32 C33 -2.1(6) . . . . ?
C37 C34 C35 C36 177.9(4) . . . . ?
C41 C4 C5 P1 -178.7(3) . . . . ?
C41 C4 C5 Si2 11.3(6) . . . . ?
C41 C42 C43 C44 1.2(6) . . . . ?
C42 C41 C46 C45 -3.2(6) . . . . ?
C42 C43 C44 C45 -1.4(6) . . . . ?
C42 C43 C44 C47 178.4(4) . . . . ?
C43 C44 C45 C46 -0.6(6) . . . . ?
C44 C45 C46 C41 3.0(6) . . . . ?
C46 C41 C42 C43 1.1(6) . . . . ?
C47 C44 C45 C46 179.5(4) . . . . ?
C51 Si2 C5 P1 -36.5(3) . . . . ?
C51 Si2 C5 C4 133.6(4) . . . . ?
C52 Si2 C5 P1 -153.9(2) . . . . ?
C52 Si2 C5 C4 16.1(5) . . . . ?
C53 Si2 C5 P1 81.6(3) . . . . ?
C53 Si2 C5 C4 -108.4(4) . . . . ?
